data_4515351
loop_
_publ_author_name
'Zhang, Yingying'
'Wang, Xiang'
'Hu, Dandan'
'Xue, Chaozhuang'
'Wang, Wei'
'Yang, Huajun'
'Li, Dongsheng'
'Wu, Tao'

_publ_section_title
;
 Monodisperse Ultrasmall Manganese-Doped Multimetallic Oxysulfide
 Nanoparticles as Highly Efficient Oxygen Reduction Electrocatalyst.
;
_journal_issue 16
_journal_name_full 'ACS applied materials &amp; interfaces'
_journal_page_first 13413
_journal_page_last 13424
_journal_paper_doi 10.1021/acsami.7b19498
_journal_volume 10
_journal_year 2018
_chemical_formula_sum 'Ge4 K6 O4 S13 Zn4'
_chemical_formula_weight 1267.38
_space_group_crystal_system cubic
_space_group_IT_number 225
_space_group_name_Hall '-F 4 2 3'
_space_group_name_H-M_alt 'F m -3 m'
_audit_creation_method SHELXL-2014/7
_cell_angle_alpha 90
_cell_angle_beta 90
_cell_angle_gamma 90
_cell_formula_units_Z 8
_cell_length_a 19.2684(8)
_cell_length_b 19.2684(8)
_cell_length_c 19.2684(8)
_cell_measurement_reflns_used 730
_cell_measurement_temperature 293(2)
_cell_measurement_theta_max 30.3231
_cell_measurement_theta_min 3.4915
_cell_volume 7153.8(5)
_computing_structure_refinement 'SHELXL-2014/7 (Sheldrick, 2014)'
_diffrn_ambient_temperature 293(2)
_diffrn_measured_fraction_theta_full 0.990
_diffrn_measured_fraction_theta_max 0.893
_diffrn_measurement_device_type Agilent
_diffrn_radiation_type MoK\a
_diffrn_radiation_wavelength 0.71073
_diffrn_reflns_av_R_equivalents 0.0370
_diffrn_reflns_av_unetI/netI 0.0303
_diffrn_reflns_Laue_measured_fraction_full 0.990
_diffrn_reflns_Laue_measured_fraction_max 0.893
_diffrn_reflns_limit_h_max 4
_diffrn_reflns_limit_h_min -23
_diffrn_reflns_limit_k_max 14
_diffrn_reflns_limit_k_min -25
_diffrn_reflns_limit_l_max 16
_diffrn_reflns_limit_l_min -18
_diffrn_reflns_number 2065
_diffrn_reflns_point_group_measured_fraction_full 0.990
_diffrn_reflns_point_group_measured_fraction_max 0.893
_diffrn_reflns_theta_full 25.242
_diffrn_reflns_theta_max 30.471
_diffrn_reflns_theta_min 3.507
_exptl_absorpt_coefficient_mu 7.415
_exptl_crystal_density_diffrn 2.353
_exptl_crystal_description cubic
_exptl_crystal_F_000 4816
_refine_diff_density_max 1.938
_refine_diff_density_min -1.488
_refine_diff_density_rms 0.150
_refine_ls_extinction_method none
_refine_ls_goodness_of_fit_ref 0.731
_refine_ls_hydrogen_treatment undef
_refine_ls_matrix_type full
_refine_ls_number_parameters 23
_refine_ls_number_reflns 548
_refine_ls_number_restraints 0
_refine_ls_restrained_S_all 0.731
_refine_ls_R_factor_all 0.0571
_refine_ls_R_factor_gt 0.0437
_refine_ls_shift/su_max 0.000
_refine_ls_shift/su_mean 0.000
_refine_ls_structure_factor_coef Fsqd
_refine_ls_weighting_details 'w=1/[\s^2^(Fo^2^)+(0.1167P)^2^+285.9937P] where P=(Fo^2^+2Fc^2^)/3'
_refine_ls_weighting_scheme calc
_refine_ls_wR_factor_gt 0.1331
_refine_ls_wR_factor_ref 0.1479
_reflns_Friedel_coverage 0.000
_reflns_number_gt 432
_reflns_number_total 548
_reflns_threshold_expression 'I > 2\s(I)'
_cod_data_source_file am7b19498_si_002.cif
_cod_data_source_block P1
_cod_depositor_comments
;

2021-09-13
Z value and formula fixed to values more according to usual
chemical conventions.                 miguel
;
_cod_original_formula_sum 'Ge16 K24 O16 S52 Zn16'
_cod_original_formula_weight 5069.52
_cod_original_formula_units_Z 2
_cod_original_cell_volume 7153.8(9)
_cod_database_code 4515351
_shelx_shelxl_version_number 2014/7
_shelx_space_group_comment
;
The symmetry employed for this shelxl refinement is uniquely defined
by the following loop, which should always be used as a source of
symmetry information in preference to the above space-group names.
They are only intended as comments.
;

loop_
_space_group_symop_operation_xyz
'x, y, z'
'-y, x, z'
'-x, -y, z'
'y, -x, z'
'x, -z, y'
'x, -y, -z'
'x, z, -y'
'z, y, -x'
'-x, y, -z'
'-z, y, x'
'z, x, y'
'y, z, x'
'-y, -z, x'
'z, -x, -y'
'-y, z, -x'
'-z, -x, y'
'-z, x, -y'
'y, -z, -x'
'y, x, -z'
'-y, -x, -z'
'-x, z, y'
'-x, -z, -y'
'z, -y, x'
'-z, -y, -x'
'x, y+1/2, z+1/2'
'-y, x+1/2, z+1/2'
'-x, -y+1/2, z+1/2'
'y, -x+1/2, z+1/2'
'x, -z+1/2, y+1/2'
'x, -y+1/2, -z+1/2'
'x, z+1/2, -y+1/2'
'z, y+1/2, -x+1/2'
'-x, y+1/2, -z+1/2'
'-z, y+1/2, x+1/2'
'z, x+1/2, y+1/2'
'y, z+1/2, x+1/2'
'-y, -z+1/2, x+1/2'
'z, -x+1/2, -y+1/2'
'-y, z+1/2, -x+1/2'
'-z, -x+1/2, y+1/2'
'-z, x+1/2, -y+1/2'
'y, -z+1/2, -x+1/2'
'y, x+1/2, -z+1/2'
'-y, -x+1/2, -z+1/2'
'-x, z+1/2, y+1/2'
'-x, -z+1/2, -y+1/2'
'z, -y+1/2, x+1/2'
'-z, -y+1/2, -x+1/2'
'x+1/2, y, z+1/2'
'-y+1/2, x, z+1/2'
'-x+1/2, -y, z+1/2'
'y+1/2, -x, z+1/2'
'x+1/2, -z, y+1/2'
'x+1/2, -y, -z+1/2'
'x+1/2, z, -y+1/2'
'z+1/2, y, -x+1/2'
'-x+1/2, y, -z+1/2'
'-z+1/2, y, x+1/2'
'z+1/2, x, y+1/2'
'y+1/2, z, x+1/2'
'-y+1/2, -z, x+1/2'
'z+1/2, -x, -y+1/2'
'-y+1/2, z, -x+1/2'
'-z+1/2, -x, y+1/2'
'-z+1/2, x, -y+1/2'
'y+1/2, -z, -x+1/2'
'y+1/2, x, -z+1/2'
'-y+1/2, -x, -z+1/2'
'-x+1/2, z, y+1/2'
'-x+1/2, -z, -y+1/2'
'z+1/2, -y, x+1/2'
'-z+1/2, -y, -x+1/2'
'x+1/2, y+1/2, z'
'-y+1/2, x+1/2, z'
'-x+1/2, -y+1/2, z'
'y+1/2, -x+1/2, z'
'x+1/2, -z+1/2, y'
'x+1/2, -y+1/2, -z'
'x+1/2, z+1/2, -y'
'z+1/2, y+1/2, -x'
'-x+1/2, y+1/2, -z'
'-z+1/2, y+1/2, x'
'z+1/2, x+1/2, y'
'y+1/2, z+1/2, x'
'-y+1/2, -z+1/2, x'
'z+1/2, -x+1/2, -y'
'-y+1/2, z+1/2, -x'
'-z+1/2, -x+1/2, y'
'-z+1/2, x+1/2, -y'
'y+1/2, -z+1/2, -x'
'y+1/2, x+1/2, -z'
'-y+1/2, -x+1/2, -z'
'-x+1/2, z+1/2, y'
'-x+1/2, -z+1/2, -y'
'z+1/2, -y+1/2, x'
'-z+1/2, -y+1/2, -x'
'-x, -y, -z'
'y, -x, -z'
'x, y, -z'
'-y, x, -z'
'-x, z, -y'
'-x, y, z'
'-x, -z, y'
'-z, -y, x'
'x, -y, z'
'z, -y, -x'
'-z, -x, -y'
'-y, -z, -x'
'y, z, -x'
'-z, x, y'
'y, -z, x'
'z, x, -y'
'z, -x, y'
'-y, z, x'
'-y, -x, z'
'y, x, z'
'x, -z, -y'
'x, z, y'
'-z, y, -x'
'z, y, x'
'-x, -y+1/2, -z+1/2'
'y, -x+1/2, -z+1/2'
'x, y+1/2, -z+1/2'
'-y, x+1/2, -z+1/2'
'-x, z+1/2, -y+1/2'
'-x, y+1/2, z+1/2'
'-x, -z+1/2, y+1/2'
'-z, -y+1/2, x+1/2'
'x, -y+1/2, z+1/2'
'z, -y+1/2, -x+1/2'
'-z, -x+1/2, -y+1/2'
'-y, -z+1/2, -x+1/2'
'y, z+1/2, -x+1/2'
'-z, x+1/2, y+1/2'
'y, -z+1/2, x+1/2'
'z, x+1/2, -y+1/2'
'z, -x+1/2, y+1/2'
'-y, z+1/2, x+1/2'
'-y, -x+1/2, z+1/2'
'y, x+1/2, z+1/2'
'x, -z+1/2, -y+1/2'
'x, z+1/2, y+1/2'
'-z, y+1/2, -x+1/2'
'z, y+1/2, x+1/2'
'-x+1/2, -y, -z+1/2'
'y+1/2, -x, -z+1/2'
'x+1/2, y, -z+1/2'
'-y+1/2, x, -z+1/2'
'-x+1/2, z, -y+1/2'
'-x+1/2, y, z+1/2'
'-x+1/2, -z, y+1/2'
'-z+1/2, -y, x+1/2'
'x+1/2, -y, z+1/2'
'z+1/2, -y, -x+1/2'
'-z+1/2, -x, -y+1/2'
'-y+1/2, -z, -x+1/2'
'y+1/2, z, -x+1/2'
'-z+1/2, x, y+1/2'
'y+1/2, -z, x+1/2'
'z+1/2, x, -y+1/2'
'z+1/2, -x, y+1/2'
'-y+1/2, z, x+1/2'
'-y+1/2, -x, z+1/2'
'y+1/2, x, z+1/2'
'x+1/2, -z, -y+1/2'
'x+1/2, z, y+1/2'
'-z+1/2, y, -x+1/2'
'z+1/2, y, x+1/2'
'-x+1/2, -y+1/2, -z'
'y+1/2, -x+1/2, -z'
'x+1/2, y+1/2, -z'
'-y+1/2, x+1/2, -z'
'-x+1/2, z+1/2, -y'
'-x+1/2, y+1/2, z'
'-x+1/2, -z+1/2, y'
'-z+1/2, -y+1/2, x'
'x+1/2, -y+1/2, z'
'z+1/2, -y+1/2, -x'
'-z+1/2, -x+1/2, -y'
'-y+1/2, -z+1/2, -x'
'y+1/2, z+1/2, -x'
'-z+1/2, x+1/2, y'
'y+1/2, -z+1/2, x'
'z+1/2, x+1/2, -y'
'z+1/2, -x+1/2, y'
'-y+1/2, z+1/2, x'
'-y+1/2, -x+1/2, z'
'y+1/2, x+1/2, z'
'x+1/2, -z+1/2, -y'
'x+1/2, z+1/2, y'
'-z+1/2, y+1/2, -x'
'z+1/2, y+1/2, x'

loop_
_atom_site_label
_atom_site_type_symbol
_atom_site_fract_x
_atom_site_fract_y
_atom_site_fract_z
_atom_site_U_iso_or_equiv
_atom_site_adp_type
_atom_site_occupancy
_atom_site_site_symmetry_order
_atom_site_calc_flag
_atom_site_refinement_flags_posn
_atom_site_refinement_flags_adp
_atom_site_refinement_flags_occupancy
K2 K 0.0000 0.0000 0.1983(4) 0.0880(19) Uani 1 8 d S T P
K1 K 0.2500 0.0000 0.2500 0.0484(8) Uani 1 8 d S T P
Zn1 Zn 0.18118(4) 0.18118(4) 0.31882(4) 0.0303(4) Uani 1 6 d S T P
Ge2 Ge 0.14154(4) 0.14154(4) 0.14154(4) 0.0379(4) Uani 1 6 d S T P
S3 S 0.2500 0.2500 0.2500 0.0229(9) Uani 1 24 d S T P
S4 S 0.11223(6) 0.11223(6) 0.24732(10) 0.0421(5) Uani 1 2 d S T P
O2 O 0.0836(4) 0.0836(4) 0.0836(4) 0.064(3) Uani 1 6 d S T P

loop_
_atom_site_aniso_label
_atom_site_aniso_U_11
_atom_site_aniso_U_22
_atom_site_aniso_U_33
_atom_site_aniso_U_23
_atom_site_aniso_U_13
_atom_site_aniso_U_12
K2 0.0428(13) 0.0428(13) 0.179(6) 0.000 0.000 0.000
K1 0.0570(13) 0.0314(15) 0.0570(13) 0.000 -0.0004(16) 0.000
Zn1 0.0303(4) 0.0303(4) 0.0303(4) 0.0025(3) 0.0025(3) -0.0025(3)
Ge2 0.0379(4) 0.0379(4) 0.0379(4) -0.0062(3) -0.0062(3) -0.0062(3)
S3 0.0229(9) 0.0229(9) 0.0229(9) 0.000 0.000 0.000
S4 0.0397(7) 0.0397(7) 0.0470(10) -0.0004(5) -0.0004(5) -0.0153(7)
O2 0.064(3) 0.064(3) 0.064(3) 0.009(4) 0.009(4) 0.009(4)

loop_
_atom_type_symbol
_atom_type_description
_atom_type_scat_dispersion_real
_atom_type_scat_dispersion_imag
_atom_type_scat_source
Zn Zn 0.2839 1.4301 'International Tables Vol C Tables 4.2.6.8 and 6.1.1.4'
Ge Ge 0.1547 1.8001 'International Tables Vol C Tables 4.2.6.8 and 6.1.1.4'
S S 0.1246 0.1234 'International Tables Vol C Tables 4.2.6.8 and 6.1.1.4'
K K 0.2009 0.2494 'International Tables Vol C Tables 4.2.6.8 and 6.1.1.4'
O O 0.0106 0.0060 'International Tables Vol C Tables 4.2.6.8 and 6.1.1.4'

loop_
_geom_angle_atom_site_label_1
_geom_angle_atom_site_label_2
_geom_angle_atom_site_label_3
_geom_angle
_geom_angle_site_symmetry_1
_geom_angle_site_symmetry_3
O2 K2 O2 61.0(3) 3 2
O2 K2 O2 61.0(3) 3 4
O2 K2 O2 91.7(5) 2 4
O2 K2 S4 61.3(2) 3 3
O2 K2 S4 101.86(9) 2 3
O2 K2 S4 101.86(9) 4 3
O2 K2 S4 101.86(9) 3 4
O2 K2 S4 153.0(3) 2 4
O2 K2 S4 61.3(2) 4 4
S4 K2 S4 85.00(8) 3 4
O2 K2 S4 101.86(9) 3 2
O2 K2 S4 61.3(2) 2 2
O2 K2 S4 153.0(3) 4 2
S4 K2 S4 85.00(8) 3 2
S4 K2 S4 145.7(3) 4 2
O2 K2 K1 129.64(15) 3 2
O2 K2 K1 69.15(15) 2 2
O2 K2 K1 129.64(15) 4 2
S4 K2 K1 127.00(11) 3 2
S4 K2 K1 127.00(11) 4 2
S4 K2 K1 43.832(17) 2 2
O2 K2 K1 69.15(15) 3 3
O2 K2 K1 69.15(15) 2 3
O2 K2 K1 129.64(15) 4 3
S4 K2 K1 43.832(17) 3 3
S4 K2 K1 127.00(11) 4 3
S4 K2 K1 43.832(17) 2 3
K1 K2 K1 87.65(4) 2 3
O2 K2 K1 69.15(15) 3 4
O2 K2 K1 129.64(15) 2 4
O2 K2 K1 69.15(15) 4 4
S4 K2 K1 43.832(17) 3 4
S4 K2 K1 43.832(17) 4 4
S4 K2 K1 127.00(11) 2 4
K1 K2 K1 156.63(18) 2 4
K1 K2 K1 87.65(4) 3 4
S4 K1 S4 180.00(6) 148 4
S4 K1 S4 114.97(6) 148 113
S4 K1 S4 65.03(6) 4 113
S4 K1 S4 65.03(6) 148 65
S4 K1 S4 114.97(6) 4 65
S4 K1 S4 180.00(3) 113 65
S4 K1 S4 67.95(6) 148 11
S4 K1 S4 112.05(6) 4 11
S4 K1 S4 78.32(6) 113 11
S4 K1 S4 101.68(6) 65 11
S4 K1 S4 112.05(6) 148 155
S4 K1 S4 67.95(6) 4 155
S4 K1 S4 101.68(6) 113 155
S4 K1 S4 78.32(6) 65 155
S4 K1 S4 180.0 11 155
S4 K1 S4 78.32(6) 148 145
S4 K1 S4 101.68(6) 4 145
S4 K1 S4 67.95(6) 113 145
S4 K1 S4 112.05(6) 65 145
S4 K1 S4 114.97(6) 11 145
S4 K1 S4 65.03(6) 155 145
S4 K1 Zn1 107.57(3) 148 145
S4 K1 Zn1 72.43(3) 4 145
S4 K1 Zn1 35.84(3) 113 145
S4 K1 Zn1 144.16(3) 65 145
S4 K1 Zn1 107.57(3) 11 145
S4 K1 Zn1 72.43(3) 155 145
S4 K1 Zn1 35.84(3) 145 145
S4 K1 Zn1 144.16(3) 148 4
S4 K1 Zn1 35.84(3) 4 4
S4 K1 Zn1 72.43(3) 113 4
S4 K1 Zn1 107.57(3) 65 4
S4 K1 Zn1 144.16(3) 11 4
S4 K1 Zn1 35.84(3) 155 4
S4 K1 Zn1 72.43(3) 145 4
Zn1 K1 Zn1 56.48(3) 145 4
S4 K1 Zn1 35.84(3) 148 148
S4 K1 Zn1 144.16(3) 4 148
S4 K1 Zn1 107.57(3) 113 148
S4 K1 Zn1 72.43(3) 65 148
S4 K1 Zn1 35.84(3) 11 148
S4 K1 Zn1 144.16(3) 155 148
S4 K1 Zn1 107.57(3) 145 148
Zn1 K1 Zn1 123.52(3) 145 148
Zn1 K1 Zn1 180.0 4 148
S4 K1 K2 99.89(8) 148 8
S4 K1 K2 80.11(8) 4 8
S4 K1 K2 40.34(3) 113 8
S4 K1 K2 139.66(3) 65 8
S4 K1 K2 40.34(3) 11 8
S4 K1 K2 139.66(3) 155 8
S4 K1 K2 99.89(8) 145 8
Zn1 K1 K2 74.94(4) 145 8
Zn1 K1 K2 105.06(4) 4 8
Zn1 K1 K2 74.94(4) 148 8
S4 K1 K2 40.34(3) 148 145
S4 K1 K2 139.66(3) 4 145
S4 K1 K2 99.89(8) 113 145
S4 K1 K2 80.11(8) 65 145
S4 K1 K2 99.89(8) 11 145
S4 K1 K2 80.11(8) 155 145
S4 K1 K2 40.34(3) 145 145
Zn1 K1 K2 74.94(4) 145 145
Zn1 K1 K2 105.06(4) 4 145
Zn1 K1 K2 74.94(4) 148 145
K2 K1 K2 113.37(18) 8 145
S3 Zn1 S4 108.49(5) . .
S3 Zn1 S4 108.49(5) . 65
S4 Zn1 S4 110.44(5) . 65
S3 Zn1 S4 108.49(5) . 42
S4 Zn1 S4 110.44(5) . 42
S4 Zn1 S4 110.44(5) 65 42
S3 Zn1 K1 97.022(17) . 29
S4 Zn1 K1 154.49(6) . 29
S4 Zn1 K1 59.376(5) 65 29
S4 Zn1 K1 59.376(5) 42 29
S3 Zn1 K1 97.022(17) . 2
S4 Zn1 K1 59.376(5) . 2
S4 Zn1 K1 154.49(6) 65 2
S4 Zn1 K1 59.376(5) 42 2
K1 Zn1 K1 118.528(7) 29 2
O2 Ge2 S4 103.86(5) . .
O2 Ge2 S4 103.86(5) . 12
S4 Ge2 S4 114.45(4) . 12
O2 Ge2 S4 103.86(5) . 11
S4 Ge2 S4 114.45(4) . 11
S4 Ge2 S4 114.45(4) 12 11
Zn1 S3 Zn1 109.5 75 148
Zn1 S3 Zn1 109.5 75 122
Zn1 S3 Zn1 109.5 148 122
Zn1 S3 Zn1 109.5 75 .
Zn1 S3 Zn1 109.5 148 .
Zn1 S3 Zn1 109.5 122 .
Ge2 S4 Zn1 104.85(8) . .
Ge2 S4 K1 88.68(3) . 2
Zn1 S4 K1 84.78(3) . 2
Ge2 O2 K2 100.6(2) . 101
Ge2 O2 K2 100.6(2) . 8
K2 O2 K2 116.70(15) 101 8

loop_
_geom_bond_atom_site_label_1
_geom_bond_atom_site_label_2
_geom_bond_distance
_geom_bond_site_symmetry_2
K2 O2 3.174(6) 3
K2 O2 3.174(6) 2
K2 O2 3.174(6) 4
K2 S4 3.201(3) 3
K2 S4 3.201(3) 4
K2 S4 3.201(3) 2
K2 K1 4.9190(16) 2
K2 K1 4.9190(16) 3
K2 K1 4.9190(16) 4
K1 S4 3.4243(2) 148
K1 S4 3.4243(2) 4
K1 S4 3.4243(2) 113
K1 S4 3.4243(2) 65
K1 S4 3.4243(2) 11
K1 S4 3.4243(2) 155
K1 S4 3.4243(2) 145
K1 Zn1 3.9629(2) 145
K1 Zn1 3.9629(2) 4
K1 Zn1 3.9629(2) 148
K1 K2 4.9190(16) 8
K1 K2 4.9190(16) 145
Zn1 S3 2.2967(12) .
Zn1 S4 2.3299(18) .
Zn1 S4 2.3300(18) 65
Zn1 S4 2.3300(18) 42
Zn1 K1 3.9629(2) 29
Zn1 K1 3.9629(2) 2
Ge2 O2 1.934(13) .
Ge2 S4 2.1891(18) .
Ge2 S4 2.1892(18) 12
Ge2 S4 2.1892(18) 11
S3 Zn1 2.2966(12) 75
S3 Zn1 2.2966(12) 148
S3 Zn1 2.2966(12) 122
S4 K1 3.4243(2) 2
O2 K2 3.174(6) 101
O2 K2 3.174(6) 8
